data_4332910
loop_
_publ_author_name
'Klein, David P.'
'Young, Victor G.'
'Tolman, William B.'
'Que, Lawrence'

_publ_section_title
;
 Mononitrosyl Iron Complexes Supported by Sterically Hindered Carboxylate
 Ligands
;
_journal_issue 20
_journal_name_full 'Inorganic Chemistry'
_journal_page_first 8006
_journal_page_last 8008
_journal_paper_doi 10.1021/ic0610740
_journal_volume 45
_journal_year 2006
_chemical_formula_moiety 'C75 H75 Fe N O7 Tl, C6 H12'
_chemical_formula_sum 'C81 H87 Fe N O7 Tl'
_chemical_formula_weight 1446.74
_chemical_name_common 06026a
_chemical_name_systematic
; 
 ? 
;
_space_group_IT_number 14
_symmetry_cell_setting monoclinic
_symmetry_space_group_name_Hall '-P 2yn'
_symmetry_space_group_name_H-M 'P 1 21/n 1'
_atom_sites_solution_hydrogens geom
_atom_sites_solution_primary direct
_atom_sites_solution_secondary difmap
_audit_creation_method SHELXL-97
_cell_angle_alpha 90.00
_cell_angle_beta 98.499(3)
_cell_angle_gamma 90.00
_cell_formula_units_Z 4
_cell_length_a 13.915(2)
_cell_length_b 21.967(4)
_cell_length_c 23.476(4)
_cell_measurement_reflns_used 2696
_cell_measurement_temperature 173(2)
_cell_measurement_theta_max 26.22
_cell_measurement_theta_min 2.60
_cell_volume 7097(2)
_computing_cell_refinement 'Bruker SMART'
_computing_data_collection 'Bruker SMART'
_computing_data_reduction 'Bruker SAINT'
_computing_molecular_graphics 'Bruker SHELXTL'
_computing_publication_material 'Bruker SHELXTL'
_computing_structure_refinement 'Bruker SHELXTL'
_computing_structure_solution 'Bruker SHELXTL'
_diffrn_ambient_temperature 173(2)
_diffrn_measured_fraction_theta_full 0.998
_diffrn_measured_fraction_theta_max 0.998
_diffrn_measurement_device_type 'CCD area detector'
_diffrn_measurement_method 'phi and omega scans'
_diffrn_radiation_monochromator graphite
_diffrn_radiation_source 'sealed tube'
_diffrn_radiation_type MoK\a
_diffrn_radiation_wavelength 0.71073
_diffrn_reflns_av_R_equivalents 0.0481
_diffrn_reflns_av_sigmaI/netI 0.0353
_diffrn_reflns_limit_h_max 17
_diffrn_reflns_limit_h_min -17
_diffrn_reflns_limit_k_max 27
_diffrn_reflns_limit_k_min 0
_diffrn_reflns_limit_l_max 29
_diffrn_reflns_limit_l_min 0
_diffrn_reflns_number 14513
_diffrn_reflns_theta_full 26.38
_diffrn_reflns_theta_max 26.38
_diffrn_reflns_theta_min 1.28
_exptl_absorpt_coefficient_mu 2.526
_exptl_absorpt_correction_T_max 0.738
_exptl_absorpt_correction_T_min 0.471
_exptl_absorpt_correction_type multi-scan
_exptl_absorpt_process_details 'SADABS (Sheldrick, 2003)'
_exptl_crystal_colour Green
_exptl_crystal_density_diffrn 1.354
_exptl_crystal_density_method 'not measured'
_exptl_crystal_description Plate
_exptl_crystal_F_000 2972
_exptl_crystal_size_max 0.45
_exptl_crystal_size_mid 0.25
_exptl_crystal_size_min 0.12
_refine_diff_density_max 0.583
_refine_diff_density_min -0.460
_refine_diff_density_rms 0.080
_refine_ls_extinction_method none
_refine_ls_goodness_of_fit_ref 1.080
_refine_ls_hydrogen_treatment riding
_refine_ls_matrix_type full
_refine_ls_number_parameters 838
_refine_ls_number_reflns 14513
_refine_ls_number_restraints 0
_refine_ls_restrained_S_all 1.080
_refine_ls_R_factor_all 0.0621
_refine_ls_R_factor_gt 0.0296
_refine_ls_shift/su_max 0.009
_refine_ls_shift/su_mean 0.000
_refine_ls_structure_factor_coef Fsqd
_refine_ls_weighting_details 'calc w=1/[\s^2^(Fo^2^)+(0.0214P)^2^+9.2336P] where P=(Fo^2^+2Fc^2^)/3'
_refine_ls_weighting_scheme calc
_refine_ls_wR_factor_gt 0.0611
_refine_ls_wR_factor_ref 0.0742
_reflns_number_gt 10173
_reflns_number_total 14513
_reflns_threshold_expression >2sigma(I)
_cod_data_source_file ic0610740sup1.cif
_cod_data_source_block Complex3
_cod_depositor_comments
;
The following automatic conversions were performed:

'_symmetry_cell_setting' value 'Monoclinic' changed to 'monoclinic'
according to /home/saulius/struct/CIF-dictionaries/cif_core.dic
dictionary named 'cif_core.dic' version 2.4.2 from
2011-04-26.

'_exptl_absorpt_correction_type' value 'Multi-scan'
changed to 'multi-scan' according to
/home/saulius/struct/CIF-dictionaries/cif_core.dic dictionary named
'cif_core.dic' version 2.4.2 from 2011-04-26.

Automatic conversion script
Id: cif_fix_values 1891 2012-01-12 08:04:46Z andrius 
;
_cod_original_sg_symbol_H-M 'P 21/n'
_cod_database_code 4332910

loop_
_symmetry_equiv_pos_as_xyz
'x, y, z'
'x+1/2, -y+1/2, z+1/2'
'-x, -y, -z'
'-x-1/2, y-1/2, -z-1/2'

loop_
_atom_site_label
_atom_site_type_symbol
_atom_site_fract_x
_atom_site_fract_y
_atom_site_fract_z
_atom_site_U_iso_or_equiv
_atom_site_adp_type
_atom_site_occupancy
_atom_site_symmetry_multiplicity
_atom_site_calc_flag
_atom_site_refinement_flags
Tl1 Tl 0.124818(9) 0.253011(7) 0.164393(5) 0.02999(4) Uani 1 1 d .
Fe1 Fe 0.27191(3) 0.25885(2) 0.026055(19) 0.02314(10) Uani 1 1 d .
N1 N 0.3360(2) 0.26080(12) -0.03219(13) 0.0321(7) Uani 1 1 d .
O1 O 0.3791(2) 0.26402(14) -0.07031(13) 0.0568(8) Uani 1 1 d .
O2 O 0.14225(16) 0.28286(10) -0.00686(10) 0.0298(5) Uani 1 1 d .
C1 C 0.0882(2) 0.31537(14) 0.02180(15) 0.0267(7) Uani 1 1 d .
O3 O 0.10646(18) 0.32559(11) 0.07391(10) 0.0338(6) Uani 1 1 d .
C2 C 0.0000(2) 0.34226(14) -0.01410(14) 0.0254(7) Uani 1 1 d .
C3 C 0.0107(2) 0.37494(15) -0.06409(14) 0.0268(7) Uani 1 1 d .
C4 C -0.0715(3) 0.40115(16) -0.09608(15) 0.0317(8) Uani 1 1 d .
H4A H -0.0652 0.4242 -0.1296 0.038 Uiso 1 1 calc R
C5 C -0.1621(3) 0.39378(16) -0.07942(16) 0.0348(8) Uani 1 1 d .
H5A H -0.2176 0.4113 -0.1019 0.042 Uiso 1 1 calc R
C6 C -0.1724(3) 0.36107(15) -0.03024(16) 0.0327(8) Uani 1 1 d .
H6A H -0.2351 0.3560 -0.0195 0.039 Uiso 1 1 calc R
C7 C -0.0914(2) 0.33549(15) 0.00375(15) 0.0282(8) Uani 1 1 d .
C8 C 0.1079(2) 0.38470(15) -0.08296(14) 0.0268(7) Uani 1 1 d .
C9 C 0.1715(3) 0.42901(15) -0.05622(15) 0.0299(8) Uani 1 1 d .
C10 C 0.2605(3) 0.43744(16) -0.07535(16) 0.0348(9) Uani 1 1 d .
H10A H 0.3039 0.4673 -0.0571 0.042 Uiso 1 1 calc R
C11 C 0.2880(3) 0.40370(18) -0.12007(17) 0.0379(9) Uani 1 1 d .
C12 C 0.2239(3) 0.36017(17) -0.14607(16) 0.0362(9) Uani 1 1 d .
H12A H 0.2418 0.3366 -0.1768 0.043 Uiso 1 1 calc R
C13 C 0.1343(3) 0.35002(16) -0.12848(15) 0.0313(8) Uani 1 1 d .
C14 C 0.1450(3) 0.46602(17) -0.00643(16) 0.0403(9) Uani 1 1 d .
H14A H 0.1962 0.4959 0.0057 0.060 Uiso 1 1 calc R
H14B H 0.1381 0.4389 0.0259 0.060 Uiso 1 1 calc R
H14C H 0.0834 0.4872 -0.0186 0.060 Uiso 1 1 calc R
C15 C 0.3858(3) 0.4130(2) -0.1392(2) 0.0558(12) Uani 1 1 d .
H15A H 0.3897 0.3885 -0.1737 0.084 Uiso 1 1 d R
H15B H 0.4372 0.4005 -0.1083 0.084 Uiso 1 1 d R
H15C H 0.3941 0.4561 -0.1481 0.084 Uiso 1 1 d R
C16 C 0.0691(3) 0.30020(18) -0.15594(17) 0.0441(10) Uani 1 1 d .
H16A H 0.0950 0.2843 -0.1896 0.066 Uiso 1 1 calc R
H16B H 0.0037 0.3165 -0.1680 0.066 Uiso 1 1 calc R
H16C H 0.0660 0.2673 -0.1281 0.066 Uiso 1 1 calc R
C17 C -0.1060(2) 0.30156(15) 0.05712(15) 0.0297(8) Uani 1 1 d .
C18 C -0.1260(3) 0.33400(17) 0.10549(17) 0.0385(9) Uani 1 1 d .
C19 C -0.1398(3) 0.30245(18) 0.15477(17) 0.0411(9) Uani 1 1 d .
H19A H -0.1539 0.3246 0.1873 0.049 Uiso 1 1 calc R
C20 C -0.1338(3) 0.23953(17) 0.15797(17) 0.0388(9) Uani 1 1 d .
C21 C -0.1142(3) 0.20841(17) 0.10997(17) 0.0372(9) Uani 1 1 d .
H21A H -0.1101 0.1653 0.1116 0.045 Uiso 1 1 calc R
C22 C -0.1003(2) 0.23768(15) 0.05906(16) 0.0312(8) Uani 1 1 d .
C23 C -0.1308(4) 0.40246(19) 0.10484(19) 0.0618(14) Uani 1 1 d .
H23A H -0.1337 0.4174 0.1439 0.093 Uiso 1 1 calc R
H23B H -0.1890 0.4157 0.0791 0.093 Uiso 1 1 calc R
H23C H -0.0728 0.4189 0.0911 0.093 Uiso 1 1 calc R
C24 C -0.1469(3) 0.2072(2) 0.21338(18) 0.0529(11) Uani 1 1 d .
H24A H -0.2041 0.2236 0.2279 0.079 Uiso 1 1 calc R
H24B H -0.0892 0.2135 0.2421 0.079 Uiso 1 1 calc R
H24C H -0.1559 0.1635 0.2059 0.079 Uiso 1 1 calc R
C25 C -0.0800(3) 0.20100(17) 0.00785(17) 0.0415(9) Uani 1 1 d .
H25A H -0.1032 0.1592 0.0112 0.062 Uiso 1 1 calc R
H25B H -0.0099 0.2006 0.0066 0.062 Uiso 1 1 calc R
H25C H -0.1138 0.2194 -0.0276 0.062 Uiso 1 1 calc R
O4 O 0.33927(17) 0.31796(10) 0.07830(10) 0.0295(5) Uani 1 1 d .
C26 C 0.3511(2) 0.31053(15) 0.13333(15) 0.0256(7) Uani 1 1 d .
O5 O 0.31240(17) 0.27054(10) 0.15872(10) 0.0319(6) Uani 1 1 d .
C27 C 0.4191(2) 0.35646(14) 0.16601(14) 0.0267(7) Uani 1 1 d .
C28 C 0.5109(2) 0.36661(15) 0.14968(15) 0.0283(8) Uani 1 1 d .
C29 C 0.5713(3) 0.41004(17) 0.17971(17) 0.0400(9) Uani 1 1 d .
H29A H 0.6341 0.4170 0.1697 0.048 Uiso 1 1 calc R
C30 C 0.5413(3) 0.44301(18) 0.22369(18) 0.0466(11) Uani 1 1 d .
H30A H 0.5822 0.4737 0.2427 0.056 Uiso 1 1 calc R
C31 C 0.4519(3) 0.43170(17) 0.24030(17) 0.0426(10) Uani 1 1 d .
H31A H 0.4326 0.4542 0.2713 0.051 Uiso 1 1 calc R
C32 C 0.3898(3) 0.38804(15) 0.21250(15) 0.0305(8) Uani 1 1 d .
C33 C 0.5462(2) 0.33004(16) 0.10304(15) 0.0287(8) Uani 1 1 d .
C34 C 0.5792(3) 0.27080(16) 0.11450(15) 0.0314(8) Uani 1 1 d .
C35 C 0.6110(3) 0.23690(17) 0.07064(17) 0.0377(9) Uani 1 1 d .
H35A H 0.6341 0.1966 0.0786 0.045 Uiso 1 1 calc R
C36 C 0.6099(3) 0.26055(17) 0.01554(16) 0.0386(9) Uani 1 1 d .
C37 C 0.5776(3) 0.31943(17) 0.00556(16) 0.0374(9) Uani 1 1 d .
H37A H 0.5768 0.3363 -0.0318 0.045 Uiso 1 1 calc R
C38 C 0.5463(3) 0.35496(16) 0.04807(16) 0.0326(8) Uani 1 1 d .
C39 C 0.5808(3) 0.24238(17) 0.17338(16) 0.0444(9) Uani 1 1 d .
H39A H 0.6094 0.2016 0.1736 0.067 Uiso 1 1 calc R
H39B H 0.5143 0.2394 0.1822 0.067 Uiso 1 1 calc R
H39C H 0.6197 0.2677 0.2024 0.067 Uiso 1 1 calc R
C40 C 0.6428(3) 0.2222(2) -0.03142(19) 0.0549(12) Uani 1 1 d .
H40A H 0.6616 0.1817 -0.0162 0.082 Uiso 1 1 calc R
H40B H 0.6987 0.2416 -0.0450 0.082 Uiso 1 1 calc R
H40C H 0.5896 0.2183 -0.0635 0.082 Uiso 1 1 calc R
C41 C 0.5081(3) 0.41862(18) 0.03397(18) 0.0497(11) Uani 1 1 d .
H41A H 0.5162 0.4288 -0.0057 0.075 Uiso 1 1 calc R
H41B H 0.5444 0.4478 0.0605 0.075 Uiso 1 1 calc R
H41C H 0.4391 0.4204 0.0380 0.075 Uiso 1 1 calc R
C42 C 0.2948(3) 0.37728(15) 0.23327(15) 0.0280(8) Uani 1 1 d .
C43 C 0.2903(3) 0.33857(15) 0.28034(15) 0.0311(8) Uani 1 1 d .
C44 C 0.2035(3) 0.33200(16) 0.30162(15) 0.0342(8) Uani 1 1 d .
H44A H 0.2018 0.3068 0.3344 0.041 Uiso 1 1 calc R
C45 C 0.1185(3) 0.36084(17) 0.27690(17) 0.0383(9) Uani 1 1 d .
C46 C 0.1240(3) 0.39778(17) 0.22971(17) 0.0399(9) Uani 1 1 d .
H46A H 0.0667 0.4177 0.2119 0.048 Uiso 1 1 calc R
C47 C 0.2099(3) 0.40676(16) 0.20741(16) 0.0352(9) Uani 1 1 d .
C48 C 0.3800(3) 0.30495(19) 0.30819(19) 0.0493(11) Uani 1 1 d .
H48A H 0.3628 0.2779 0.3383 0.074 Uiso 1 1 calc R
H48B H 0.4289 0.3344 0.3253 0.074 Uiso 1 1 calc R
H48C H 0.4065 0.2808 0.2790 0.074 Uiso 1 1 calc R
C49 C 0.0251(3) 0.3523(2) 0.3009(2) 0.0582(12) Uani 1 1 d .
H49A H 0.0281 0.3143 0.3229 0.087 Uiso 1 1 calc R
H49B H -0.0292 0.3504 0.2692 0.087 Uiso 1 1 calc R
H49C H 0.0155 0.3866 0.3261 0.087 Uiso 1 1 calc R
C50 C 0.2128(3) 0.4496(2) 0.15735(18) 0.0530(12) Uani 1 1 d .
H50A H 0.2418 0.4287 0.1271 0.079 Uiso 1 1 calc R
H50B H 0.2519 0.4854 0.1704 0.079 Uiso 1 1 calc R
H50C H 0.1466 0.4624 0.1420 0.079 Uiso 1 1 calc R
O6 O 0.28280(17) 0.17550(10) 0.05255(10) 0.0292(5) Uani 1 1 d .
C51 C 0.2142(3) 0.14690(14) 0.07230(13) 0.0265(7) Uani 1 1 d .
O7 O 0.14017(18) 0.17031(10) 0.08509(10) 0.0324(6) Uani 1 1 d .
C52 C 0.2307(3) 0.07905(14) 0.07893(14) 0.0276(8) Uani 1 1 d .
C53 C 0.2501(3) 0.04546(15) 0.03109(15) 0.0319(8) Uani 1 1 d .
C54 C 0.2664(3) -0.01706(16) 0.03795(16) 0.0461(11) Uani 1 1 d .
H54A H 0.2787 -0.0407 0.0059 0.055 Uiso 1 1 calc R
C55 C 0.2650(4) -0.04515(18) 0.09033(18) 0.0590(14) Uani 1 1 d .
H55A H 0.2776 -0.0876 0.0944 0.071 Uiso 1 1 calc R
C56 C 0.2450(3) -0.01123(17) 0.13729(16) 0.0472(11) Uani 1 1 d .
H56A H 0.2444 -0.0307 0.1734 0.057 Uiso 1 1 calc R
C57 C 0.2258(3) 0.05105(16) 0.13185(15) 0.0331(8) Uani 1 1 d .
C58 C 0.2470(3) 0.07435(14) -0.02663(14) 0.0266(7) Uani 1 1 d .
C59 C 0.1565(3) 0.08340(15) -0.06104(15) 0.0309(8) Uani 1 1 d .
C60 C 0.1538(3) 0.11117(17) -0.11444(15) 0.0379(9) Uani 1 1 d .
H60A H 0.0928 0.1172 -0.1378 0.045 Uiso 1 1 calc R
C61 C 0.2370(3) 0.13031(17) -0.13463(16) 0.0384(10) Uani 1 1 d .
C62 C 0.3256(3) 0.12115(16) -0.09964(16) 0.0360(9) Uani 1 1 d .
H62A H 0.3835 0.1344 -0.1128 0.043 Uiso 1 1 calc R
C63 C 0.3324(3) 0.09334(15) -0.04599(15) 0.0309(8) Uani 1 1 d .
C64 C 0.0635(3) 0.0630(2) -0.04063(18) 0.0475(11) Uani 1 1 d .
H64A H 0.0080 0.0731 -0.0699 0.071 Uiso 1 1 calc R
H64B H 0.0565 0.0839 -0.0046 0.071 Uiso 1 1 calc R
H64C H 0.0656 0.0189 -0.0342 0.071 Uiso 1 1 calc R
C65 C 0.2327(4) 0.1616(2) -0.19245(18) 0.0624(14) Uani 1 1 d .
H65A H 0.1646 0.1668 -0.2098 0.094 Uiso 1 1 calc R
H65B H 0.2665 0.1367 -0.2179 0.094 Uiso 1 1 calc R
H65C H 0.2640 0.2016 -0.1871 0.094 Uiso 1 1 calc R
C66 C 0.4297(3) 0.0870(2) -0.00888(18) 0.0471(10) Uani 1 1 d .
H66A H 0.4814 0.0936 -0.0324 0.071 Uiso 1 1 calc R
H66B H 0.4358 0.0461 0.0079 0.071 Uiso 1 1 calc R
H66C H 0.4353 0.1174 0.0221 0.071 Uiso 1 1 calc R
C67 C 0.1991(3) 0.08490(15) 0.18267(14) 0.0283(8) Uani 1 1 d .
C68 C 0.1031(3) 0.08268(15) 0.19358(14) 0.0302(8) Uani 1 1 d .
C69 C 0.0792(3) 0.10975(16) 0.24326(15) 0.0324(8) Uani 1 1 d .
H69A H 0.0144 0.1068 0.2513 0.039 Uiso 1 1 calc R
C70 C 0.1481(3) 0.14096(16) 0.28129(15) 0.0321(8) Uani 1 1 d .
C71 C 0.2416(3) 0.14457(17) 0.26892(15) 0.0354(9) Uani 1 1 d .
H71A H 0.2890 0.1664 0.2942 0.042 Uiso 1 1 calc R
C72 C 0.2687(3) 0.11690(16) 0.22009(15) 0.0329(9) Uani 1 1 d .
C73 C 0.0247(3) 0.05285(18) 0.15119(16) 0.0416(10) Uani 1 1 d .
H73A H 0.0433 0.0107 0.1444 0.062 Uiso 1 1 calc R
H73B H 0.0167 0.0754 0.1148 0.062 Uiso 1 1 calc R
H73C H -0.0367 0.0531 0.1669 0.062 Uiso 1 1 calc R
C74 C 0.1206(3) 0.1700(2) 0.33494(16) 0.0472(10) Uani 1 1 d .
H74A H 0.0670 0.1987 0.3242 0.071 Uiso 1 1 calc R
H74B H 0.1767 0.1919 0.3554 0.071 Uiso 1 1 calc R
H74C H 0.1002 0.1384 0.3601 0.071 Uiso 1 1 calc R
C75 C 0.3724(3) 0.1219(2) 0.20860(19) 0.0513(11) Uani 1 1 d .
H75A H 0.4126 0.1403 0.2420 0.077 Uiso 1 1 calc R
H75B H 0.3747 0.1474 0.1746 0.077 Uiso 1 1 calc R
H75C H 0.3974 0.0812 0.2018 0.077 Uiso 1 1 calc R
C76 C 0.6275(4) 0.0426(3) 0.2121(2) 0.0761(16) Uani 1 1 d .
H76A H 0.6100 0.0861 0.2182 0.091 Uiso 1 1 calc R
C77 C 0.7287(4) 0.0420(3) 0.1985(3) 0.0801(17) Uani 1 1 d .
H77A H 0.7569 0.0007 0.2045 0.096 Uiso 1 1 calc R
H77B H 0.7698 0.0708 0.2238 0.096 Uiso 1 1 calc R
C78 C 0.7231(4) 0.0613(3) 0.1345(2) 0.0733(15) Uani 1 1 d .
H78A H 0.7446 0.1040 0.1316 0.088 Uiso 1 1 calc R
H78B H 0.7648 0.0347 0.1143 0.088 Uiso 1 1 calc R
C79 C 0.6192(4) 0.0545(2) 0.1091(2) 0.0639(13) Uani 1 1 d .
H79A H 0.6129 0.0295 0.0737 0.077 Uiso 1 1 calc R
H79B H 0.5893 0.0948 0.0995 0.077 Uiso 1 1 calc R
C80 C 0.5696(4) 0.0224(3) 0.1561(2) 0.0699(15) Uani 1 1 d .
H80A H 0.5009 0.0352 0.1536 0.084 Uiso 1 1 calc R
H80B H 0.5721 -0.0224 0.1520 0.084 Uiso 1 1 calc R
C81 C 0.6093(6) 0.0074(3) 0.2647(2) 0.131(3) Uani 1 1 d .
H81A H 0.6458 -0.0309 0.2668 0.196 Uiso 1 1 calc R
H81B H 0.5398 -0.0014 0.2622 0.196 Uiso 1 1 calc R
H81C H 0.6307 0.0316 0.2993 0.196 Uiso 1 1 calc R

loop_
_atom_site_aniso_label
_atom_site_aniso_U_11
_atom_site_aniso_U_22
_atom_site_aniso_U_33
_atom_site_aniso_U_23
_atom_site_aniso_U_13
_atom_site_aniso_U_12
Tl1 0.03217(7) 0.03394(7) 0.02519(7) -0.00077(7) 0.00861(5) -0.00055(7)
Fe1 0.0242(2) 0.0221(2) 0.0228(2) -0.00050(19) 0.00216(18) 0.00006(19)
N1 0.0318(16) 0.0312(17) 0.0335(16) 0.0008(13) 0.0051(13) -0.0006(13)
O1 0.062(2) 0.069(2) 0.0466(17) 0.0021(15) 0.0311(16) -0.0041(16)
O2 0.0277(13) 0.0293(13) 0.0314(13) 0.0021(10) 0.0012(11) 0.0010(10)
C1 0.0288(19) 0.0210(16) 0.030(2) 0.0069(14) 0.0021(15) -0.0031(14)
O3 0.0376(15) 0.0387(14) 0.0236(14) 0.0039(11) -0.0004(11) 0.0005(11)
C2 0.0258(18) 0.0236(17) 0.0257(18) -0.0013(14) 0.0005(14) 0.0028(13)
C3 0.0302(19) 0.0269(17) 0.0226(17) -0.0019(14) 0.0017(14) 0.0008(14)
C4 0.034(2) 0.0345(19) 0.0261(19) 0.0059(15) 0.0031(16) 0.0032(16)
C5 0.030(2) 0.038(2) 0.034(2) 0.0009(16) -0.0047(16) 0.0086(16)
C6 0.028(2) 0.0324(19) 0.038(2) -0.0047(16) 0.0048(16) 0.0012(15)
C7 0.0284(19) 0.0257(17) 0.0305(19) -0.0009(14) 0.0042(15) -0.0005(14)
C8 0.0300(19) 0.0266(17) 0.0234(18) 0.0045(14) 0.0025(15) 0.0020(14)
C9 0.039(2) 0.0239(17) 0.0270(19) 0.0026(14) 0.0038(16) 0.0015(15)
C10 0.037(2) 0.0319(19) 0.035(2) 0.0041(16) 0.0023(17) -0.0059(16)
C11 0.034(2) 0.042(2) 0.039(2) 0.0106(18) 0.0094(18) 0.0032(17)
C12 0.042(2) 0.038(2) 0.030(2) -0.0014(16) 0.0109(18) 0.0040(17)
C13 0.038(2) 0.0319(19) 0.0231(18) -0.0004(15) 0.0021(16) 0.0014(16)
C14 0.052(3) 0.033(2) 0.038(2) -0.0077(17) 0.0122(19) -0.0063(18)
C15 0.042(3) 0.067(3) 0.063(3) 0.003(2) 0.022(2) -0.002(2)
C16 0.049(3) 0.046(2) 0.038(2) -0.0129(18) 0.0056(19) -0.0060(19)
C17 0.0264(19) 0.0302(19) 0.032(2) 0.0054(15) 0.0043(15) 0.0001(15)
C18 0.045(2) 0.034(2) 0.038(2) 0.0032(17) 0.0092(18) 0.0037(17)
C19 0.046(2) 0.046(2) 0.035(2) 0.0033(18) 0.0158(19) 0.0082(19)
C20 0.0278(19) 0.048(3) 0.042(2) 0.0157(18) 0.0077(16) 0.0007(17)
C21 0.028(2) 0.030(2) 0.053(3) 0.0073(18) 0.0057(18) -0.0028(15)
C22 0.0216(17) 0.033(2) 0.039(2) 0.0010(15) 0.0045(15) -0.0013(14)
C23 0.107(4) 0.040(2) 0.042(3) -0.001(2) 0.026(3) 0.009(3)
C24 0.057(3) 0.055(3) 0.050(3) 0.018(2) 0.019(2) 0.003(2)
C25 0.043(2) 0.035(2) 0.046(2) -0.0038(18) 0.0080(19) 0.0005(18)
O4 0.0290(13) 0.0335(13) 0.0252(13) -0.0036(10) 0.0012(10) -0.0033(10)
C26 0.0215(17) 0.0255(17) 0.0301(19) -0.0040(14) 0.0044(15) 0.0043(14)
O5 0.0318(14) 0.0295(13) 0.0345(14) -0.0031(10) 0.0054(11) -0.0057(10)
C27 0.0284(19) 0.0254(17) 0.0247(18) 0.0006(14) -0.0015(14) -0.0019(14)
C28 0.0291(19) 0.0277(18) 0.0275(18) 0.0014(14) 0.0020(15) -0.0033(14)
C29 0.035(2) 0.043(2) 0.042(2) -0.0045(18) 0.0041(18) -0.0136(17)
C30 0.049(3) 0.042(2) 0.048(3) -0.0173(19) 0.003(2) -0.0193(19)
C31 0.048(3) 0.041(2) 0.039(2) -0.0155(18) 0.0066(19) -0.0068(19)
C32 0.032(2) 0.0301(19) 0.0284(19) -0.0022(15) 0.0026(16) 0.0008(15)
C33 0.0193(17) 0.0353(19) 0.0318(19) -0.0003(15) 0.0051(15) -0.0050(14)
C34 0.0262(18) 0.0373(19) 0.0302(19) 0.0013(15) 0.0028(15) -0.0024(15)
C35 0.032(2) 0.035(2) 0.046(2) -0.0016(16) 0.0046(17) 0.0033(15)
C36 0.0292(19) 0.048(2) 0.040(2) -0.0053(18) 0.0106(16) -0.0046(17)
C37 0.035(2) 0.047(2) 0.031(2) 0.0062(17) 0.0087(17) -0.0042(17)
C38 0.0262(19) 0.036(2) 0.036(2) 0.0046(16) 0.0057(16) -0.0060(15)
C39 0.056(2) 0.041(2) 0.036(2) 0.0078(18) 0.0065(18) 0.008(2)
C40 0.058(3) 0.061(3) 0.051(3) -0.012(2) 0.025(2) 0.003(2)
C41 0.061(3) 0.043(2) 0.047(3) 0.014(2) 0.013(2) 0.005(2)
C42 0.033(2) 0.0264(17) 0.0251(19) -0.0085(14) 0.0060(16) 0.0014(15)
C43 0.034(2) 0.0301(18) 0.0273(19) -0.0031(15) 0.0004(16) 0.0018(15)
C44 0.043(2) 0.033(2) 0.0265(19) -0.0020(15) 0.0067(17) -0.0039(17)
C45 0.038(2) 0.042(2) 0.037(2) -0.0081(18) 0.0132(18) 0.0063(18)
C46 0.037(2) 0.042(2) 0.040(2) -0.0017(18) 0.0055(19) 0.0142(18)
C47 0.043(2) 0.034(2) 0.029(2) -0.0027(16) 0.0056(18) 0.0080(17)
C48 0.045(3) 0.051(3) 0.050(3) 0.008(2) 0.001(2) 0.003(2)
C49 0.045(3) 0.075(3) 0.060(3) 0.003(2) 0.023(2) 0.010(2)
C50 0.060(3) 0.056(3) 0.044(3) 0.020(2) 0.012(2) 0.017(2)
O6 0.0350(14) 0.0230(12) 0.0292(13) 0.0008(10) 0.0035(11) 0.0016(10)
C51 0.039(2) 0.0240(17) 0.0153(16) 0.0002(13) 0.0010(15) 0.0015(15)
O7 0.0393(15) 0.0282(13) 0.0303(14) -0.0001(10) 0.0070(12) 0.0058(11)
C52 0.039(2) 0.0205(16) 0.0232(18) 0.0000(13) 0.0046(15) 0.0013(14)
C53 0.047(2) 0.0246(17) 0.0246(18) 0.0007(14) 0.0073(17) 0.0038(16)
C54 0.085(3) 0.0263(19) 0.031(2) -0.0009(16) 0.022(2) 0.011(2)
C55 0.117(4) 0.023(2) 0.042(3) 0.0088(18) 0.027(3) 0.017(2)
C56 0.088(3) 0.031(2) 0.027(2) 0.0105(16) 0.021(2) 0.013(2)
C57 0.049(2) 0.0295(18) 0.0220(18) 0.0030(15) 0.0084(17) 0.0062(16)
C58 0.038(2) 0.0199(16) 0.0231(18) -0.0043(13) 0.0080(15) 0.0015(14)
C59 0.037(2) 0.0295(19) 0.0270(19) -0.0068(15) 0.0077(16) 0.0005(16)
C60 0.046(2) 0.042(2) 0.0238(19) -0.0009(16) -0.0012(17) 0.0092(18)
C61 0.060(3) 0.034(2) 0.0219(19) 0.0038(16) 0.0100(19) 0.0084(19)
C62 0.047(2) 0.034(2) 0.032(2) -0.0012(16) 0.0194(18) -0.0025(17)
C63 0.037(2) 0.0276(18) 0.0285(19) -0.0039(15) 0.0073(16) 0.0062(15)
C64 0.045(3) 0.058(3) 0.041(2) -0.011(2) 0.011(2) -0.011(2)
C65 0.095(4) 0.062(3) 0.032(2) 0.015(2) 0.017(2) 0.012(3)
C66 0.039(2) 0.057(3) 0.045(2) -0.003(2) 0.006(2) 0.008(2)
C67 0.043(2) 0.0259(17) 0.0163(17) 0.0051(14) 0.0059(16) 0.0051(15)
C68 0.043(2) 0.0264(18) 0.0204(18) 0.0045(14) 0.0022(16) -0.0011(15)
C69 0.034(2) 0.034(2) 0.030(2) 0.0045(16) 0.0084(16) -0.0019(16)
C70 0.042(2) 0.0337(19) 0.0213(18) 0.0016(15) 0.0080(17) 0.0030(16)
C71 0.040(2) 0.042(2) 0.0220(19) -0.0025(16) -0.0020(17) -0.0032(17)
C72 0.037(2) 0.038(2) 0.0232(19) 0.0054(15) 0.0014(16) 0.0028(16)
C73 0.051(3) 0.040(2) 0.032(2) 0.0004(17) 0.0009(19) -0.0105(19)
C74 0.055(3) 0.058(3) 0.029(2) -0.0074(19) 0.011(2) 0.002(2)
C75 0.041(3) 0.073(3) 0.041(3) -0.002(2) 0.008(2) 0.006(2)
C76 0.092(4) 0.066(3) 0.068(4) 0.000(3) 0.004(3) -0.011(3)
C77 0.062(4) 0.081(4) 0.088(4) 0.001(3) -0.018(3) -0.011(3)
C78 0.062(3) 0.084(4) 0.076(4) -0.021(3) 0.016(3) -0.016(3)
C79 0.072(4) 0.057(3) 0.061(3) -0.011(2) 0.004(3) -0.002(3)
C80 0.056(3) 0.082(4) 0.074(4) -0.013(3) 0.014(3) 0.000(3)
C81 0.235(9) 0.089(5) 0.061(4) 0.010(3) -0.001(5) -0.092(5)

loop_
_atom_type_symbol
_atom_type_description
_atom_type_scat_dispersion_real
_atom_type_scat_dispersion_imag
_atom_type_scat_source
C C 0.0033 0.0016 'International Tables Vol C Tables 4.2.6.8 and 6.1.1.4'
H H 0.0000 0.0000 'International Tables Vol C Tables 4.2.6.8 and 6.1.1.4'
N N 0.0061 0.0033 'International Tables Vol C Tables 4.2.6.8 and 6.1.1.4'
O O 0.0106 0.0060 'International Tables Vol C Tables 4.2.6.8 and 6.1.1.4'
Fe Fe 0.3463 0.8444 'International Tables Vol C Tables 4.2.6.8 and 6.1.1.4'
Tl Tl -2.8358 9.6688 'International Tables Vol C Tables 4.2.6.8 and 6.1.1.4'

loop_
_geom_angle_atom_site_label_1
_geom_angle_atom_site_label_2
_geom_angle_atom_site_label_3
_geom_angle
O7 Tl1 O3 81.72(7)
O7 Tl1 O5 83.21(7)
O3 Tl1 O5 81.45(7)
N1 Fe1 O2 103.68(12)
N1 Fe1 O4 103.02(12)
O2 Fe1 O4 114.08(10)
N1 Fe1 O6 104.56(12)
O2 Fe1 O6 114.36(10)
O4 Fe1 O6 115.16(10)
O1 N1 Fe1 177.8(3)
C1 O2 Fe1 121.5(2)
O3 C1 O2 124.5(3)
O3 C1 C2 121.0(3)
O2 C1 C2 114.5(3)
C1 O3 Tl1 132.1(2)
C3 C2 C7 121.1(3)
C3 C2 C1 119.4(3)
C7 C2 C1 119.5(3)
C4 C3 C2 118.8(3)
C4 C3 C8 119.0(3)
C2 C3 C8 122.2(3)
C5 C4 C3 120.5(3)
C5 C4 H4A 119.7
C3 C4 H4A 119.7
C4 C5 C6 120.5(3)
C4 C5 H5A 119.7
C6 C5 H5A 119.7
C5 C6 C7 120.6(3)
C5 C6 H6A 119.7
C7 C6 H6A 119.7
C6 C7 C2 118.4(3)
C6 C7 C17 118.7(3)
C2 C7 C17 122.9(3)
C9 C8 C13 119.9(3)
C9 C8 C3 120.3(3)
C13 C8 C3 119.8(3)
C10 C9 C8 118.8(3)
C10 C9 C14 120.5(3)
C8 C9 C14 120.6(3)
C11 C10 C9 122.2(3)
C11 C10 H10A 118.9
C9 C10 H10A 118.9
C10 C11 C12 118.1(3)
C10 C11 C15 121.0(4)
C12 C11 C15 120.8(4)
C11 C12 C13 121.8(4)
C11 C12 H12A 119.1
C13 C12 H12A 119.1
C12 C13 C8 119.1(3)
C12 C13 C16 120.1(3)
C8 C13 C16 120.7(3)
C9 C14 H14A 109.5
C9 C14 H14B 109.5
H14A C14 H14B 109.5
C9 C14 H14C 109.5
H14A C14 H14C 109.5
H14B C14 H14C 109.5
C11 C15 H15A 109.5
C11 C15 H15B 109.5
H15A C15 H15B 109.5
C11 C15 H15C 109.5
H15A C15 H15C 109.5
H15B C15 H15C 109.5
C13 C16 H16A 109.5
C13 C16 H16B 109.5
H16A C16 H16B 109.5
C13 C16 H16C 109.5
H16A C16 H16C 109.5
H16B C16 H16C 109.5
C18 C17 C22 119.8(3)
C18 C17 C7 119.5(3)
C22 C17 C7 120.7(3)
C19 C18 C17 119.3(3)
C19 C18 C23 119.8(4)
C17 C18 C23 120.9(3)
C20 C19 C18 121.9(4)
C20 C19 H19A 119.0
C18 C19 H19A 119.0
C21 C20 C19 117.9(3)
C21 C20 C24 122.1(4)
C19 C20 C24 120.0(4)
C20 C21 C22 122.7(3)
C20 C21 H21A 118.6
C22 C21 H21A 118.6
C21 C22 C17 118.3(3)
C21 C22 C25 120.2(3)
C17 C22 C25 121.6(3)
C18 C23 H23A 109.5
C18 C23 H23B 109.5
H23A C23 H23B 109.5
C18 C23 H23C 109.5
H23A C23 H23C 109.5
H23B C23 H23C 109.5
C20 C24 H24A 109.5
C20 C24 H24B 109.5
H24A C24 H24B 109.5
C20 C24 H24C 109.5
H24A C24 H24C 109.5
H24B C24 H24C 109.5
C22 C25 H25A 109.5
C22 C25 H25B 109.5
H25A C25 H25B 109.5
C22 C25 H25C 109.5
H25A C25 H25C 109.5
H25B C25 H25C 109.5
C26 O4 Fe1 122.0(2)
O5 C26 O4 125.2(3)
O5 C26 C27 121.1(3)
O4 C26 C27 113.7(3)
C26 O5 Tl1 129.1(2)
C32 C27 C28 121.0(3)
C32 C27 C26 119.5(3)
C28 C27 C26 119.6(3)
C29 C28 C27 118.4(3)
C29 C28 C33 119.9(3)
C27 C28 C33 121.6(3)
C30 C29 C28 120.9(4)
C30 C29 H29A 119.6
C28 C29 H29A 119.6
C29 C30 C31 120.3(4)
C29 C30 H30A 119.9
C31 C30 H30A 119.9
C30 C31 C32 121.1(4)
C30 C31 H31A 119.5
C32 C31 H31A 119.5
C31 C32 C27 118.3(3)
C31 C32 C42 118.4(3)
C27 C32 C42 123.3(3)
C34 C33 C38 119.8(3)
C34 C33 C28 119.6(3)
C38 C33 C28 120.6(3)
C33 C34 C35 119.2(3)
C33 C34 C39 121.4(3)
C35 C34 C39 119.4(3)
C36 C35 C34 121.7(3)
C36 C35 H35A 119.1
C34 C35 H35A 119.1
C37 C36 C35 117.8(3)
C37 C36 C40 121.7(4)
C35 C36 C40 120.4(4)
C36 C37 C38 122.4(4)
C36 C37 H37A 118.8
C38 C37 H37A 118.8
C37 C38 C33 119.1(3)
C37 C38 C41 120.0(3)
C33 C38 C41 120.9(3)
C34 C39 H39A 109.5
C34 C39 H39B 109.5
H39A C39 H39B 109.5
C34 C39 H39C 109.5
H39A C39 H39C 109.5
H39B C39 H39C 109.5
C36 C40 H40A 109.5
C36 C40 H40B 109.5
H40A C40 H40B 109.5
C36 C40 H40C 109.5
H40A C40 H40C 109.5
H40B C40 H40C 109.5
C38 C41 H41A 109.5
C38 C41 H41B 109.5
H41A C41 H41B 109.5
C38 C41 H41C 109.5
H41A C41 H41C 109.5
H41B C41 H41C 109.5
C43 C42 C47 119.2(3)
C43 C42 C32 119.9(3)
C47 C42 C32 120.9(3)
C44 C43 C42 119.4(3)
C44 C43 C48 120.2(3)
C42 C43 C48 120.4(3)
C43 C44 C45 122.5(4)
C43 C44 H44A 118.8
C45 C44 H44A 118.8
C46 C45 C44 117.2(4)
C46 C45 C49 121.7(4)
C44 C45 C49 121.1(4)
C45 C46 C47 122.5(4)
C45 C46 H46A 118.8
C47 C46 H46A 118.8
C46 C47 C42 119.2(3)
C46 C47 C50 120.3(4)
C42 C47 C50 120.4(4)
C43 C48 H48A 109.5
C43 C48 H48B 109.5
H48A C48 H48B 109.5
C43 C48 H48C 109.5
H48A C48 H48C 109.5
H48B C48 H48C 109.5
C45 C49 H49A 109.5
C45 C49 H49B 109.5
H49A C49 H49B 109.5
C45 C49 H49C 109.5
H49A C49 H49C 109.5
H49B C49 H49C 109.5
C47 C50 H50A 109.5
C47 C50 H50B 109.5
H50A C50 H50B 109.5
C47 C50 H50C 109.5
H50A C50 H50C 109.5
H50B C50 H50C 109.5
C51 O6 Fe1 123.5(2)
O7 C51 O6 125.3(3)
O7 C51 C52 120.5(3)
O6 C51 C52 114.2(3)
C51 O7 Tl1 128.4(2)
C57 C52 C53 121.4(3)
C57 C52 C51 119.9(3)
C53 C52 C51 118.7(3)
C54 C53 C52 118.2(3)
C54 C53 C58 120.3(3)
C52 C53 C58 121.4(3)
C55 C54 C53 121.3(3)
C55 C54 H54A 119.4
C53 C54 H54A 119.4
C54 C55 C56 119.8(3)
C54 C55 H55A 120.1
C56 C55 H55A 120.1
C55 C56 C57 120.7(3)
C55 C56 H56A 119.7
C57 C56 H56A 119.7
C56 C57 C52 118.6(3)
C56 C57 C67 118.7(3)
C52 C57 C67 122.7(3)
C63 C58 C59 120.2(3)
C63 C58 C53 120.8(3)
C59 C58 C53 119.0(3)
C60 C59 C58 118.8(3)
C60 C59 C64 120.3(4)
C58 C59 C64 120.8(3)
C61 C60 C59 122.1(4)
C61 C60 H60A 118.9
C59 C60 H60A 118.9
C60 C61 C62 117.9(3)
C60 C61 C65 121.4(4)
C62 C61 C65 120.6(4)
C63 C62 C61 122.2(4)
C63 C62 H62A 118.9
C61 C62 H62A 118.9
C62 C63 C58 118.6(3)
C62 C63 C66 119.9(4)
C58 C63 C66 121.3(3)
C59 C64 H64A 109.5
C59 C64 H64B 109.5
H64A C64 H64B 109.5
C59 C64 H64C 109.5
H64A C64 H64C 109.5
H64B C64 H64C 109.5
C61 C65 H65A 109.5
C61 C65 H65B 109.5
H65A C65 H65B 109.5
C61 C65 H65C 109.5
H65A C65 H65C 109.5
H65B C65 H65C 109.5
C63 C66 H66A 109.5
C63 C66 H66B 109.5
H66A C66 H66B 109.5
C63 C66 H66C 109.5
H66A C66 H66C 109.5
H66B C66 H66C 109.5
C68 C67 C72 119.7(3)
C68 C67 C57 119.0(3)
C72 C67 C57 121.3(3)
C69 C68 C67 119.5(3)
C69 C68 C73 119.8(3)
C67 C68 C73 120.7(3)
C70 C69 C68 121.4(3)
C70 C69 H69A 119.3
C68 C69 H69A 119.3
C71 C70 C69 118.5(3)
C71 C70 C74 121.0(3)
C69 C70 C74 120.5(4)
C70 C71 C72 121.7(3)
C70 C71 H71A 119.1
C72 C71 H71A 119.1
C71 C72 C67 119.2(3)
C71 C72 C75 119.7(3)
C67 C72 C75 121.1(3)
C68 C73 H73A 109.5
C68 C73 H73B 109.5
H73A C73 H73B 109.5
C68 C73 H73C 109.5
H73A C73 H73C 109.5
H73B C73 H73C 109.5
C70 C74 H74A 109.5
C70 C74 H74B 109.5
H74A C74 H74B 109.5
C70 C74 H74C 109.5
H74A C74 H74C 109.5
H74B C74 H74C 109.5
C72 C75 H75A 109.5
C72 C75 H75B 109.5
H75A C75 H75B 109.5
C72 C75 H75C 109.5
H75A C75 H75C 109.5
H75B C75 H75C 109.5
C77 C76 C80 102.2(5)
C77 C76 C81 116.5(6)
C80 C76 C81 115.5(5)
C77 C76 H76A 107.3
C80 C76 H76A 107.3
C81 C76 H76A 107.3
C76 C77 C78 106.9(4)
C76 C77 H77A 110.3
C78 C77 H77A 110.3
C76 C77 H77B 110.3
C78 C77 H77B 110.3
H77A C77 H77B 108.6
C79 C78 C77 105.4(4)
C79 C78 H78A 110.7
C77 C78 H78A 110.7
C79 C78 H78B 110.7
C77 C78 H78B 110.7
H78A C78 H78B 108.8
C78 C79 C80 105.6(4)
C78 C79 H79A 110.6
C80 C79 H79A 110.6
C78 C79 H79B 110.6
C80 C79 H79B 110.6
H79A C79 H79B 108.8
C76 C80 C79 104.5(4)
C76 C80 H80A 110.9
C79 C80 H80A 110.9
C76 C80 H80B 110.9
C79 C80 H80B 110.9
H80A C80 H80B 108.9
C76 C81 H81A 109.5
C76 C81 H81B 109.5
H81A C81 H81B 109.5
C76 C81 H81C 109.5
H81A C81 H81C 109.5
H81B C81 H81C 109.5

loop_
_geom_bond_atom_site_label_1
_geom_bond_atom_site_label_2
_geom_bond_distance
Tl1 O7 2.632(2)
Tl1 O3 2.638(2)
Tl1 O5 2.661(2)
Fe1 N1 1.740(3)
Fe1 O2 1.928(2)
Fe1 O4 1.931(2)
Fe1 O6 1.932(2)
N1 O1 1.151(4)
O2 C1 1.295(4)
C1 O3 1.233(4)
C1 C2 1.504(4)
C2 C3 1.402(5)
C2 C7 1.405(5)
C3 C4 1.396(5)
C3 C8 1.499(5)
C4 C5 1.383(5)
C4 H4A 0.9500
C5 C6 1.385(5)
C5 H5A 0.9500
C6 C7 1.399(5)
C6 H6A 0.9500
C7 C17 1.497(5)
C8 C9 1.400(5)
C8 C13 1.405(5)
C9 C10 1.391(5)
C9 C14 1.514(5)
C10 C11 1.384(5)
C10 H10A 0.9500
C11 C12 1.386(5)
C11 C15 1.510(5)
C12 C13 1.387(5)
C12 H12A 0.9500
C13 C16 1.505(5)
C14 H14A 0.9800
C14 H14B 0.9800
C14 H14C 0.9800
C15 H15A 0.9800
C15 H15B 0.9800
C15 H15C 0.9800
C16 H16A 0.9800
C16 H16B 0.9800
C16 H16C 0.9800
C17 C18 1.403(5)
C17 C22 1.406(5)
C18 C19 1.386(5)
C18 C23 1.505(5)
C19 C20 1.386(5)
C19 H19A 0.9500
C20 C21 1.379(5)
C20 C24 1.517(5)
C21 C22 1.395(5)
C21 H21A 0.9500
C22 C25 1.508(5)
C23 H23A 0.9800
C23 H23B 0.9800
C23 H23C 0.9800
C24 H24A 0.9800
C24 H24B 0.9800
C24 H24C 0.9800
C25 H25A 0.9800
C25 H25B 0.9800
C25 H25C 0.9800
O4 C26 1.288(4)
C26 O5 1.230(4)
C26 C27 1.512(4)
C27 C32 1.404(5)
C27 C28 1.404(5)
C28 C29 1.393(5)
C28 C33 1.498(5)
C29 C30 1.376(5)
C29 H29A 0.9500
C30 C31 1.379(6)
C30 H30A 0.9500
C31 C32 1.388(5)
C31 H31A 0.9500
C32 C42 1.493(5)
C33 C34 1.393(5)
C33 C38 1.402(5)
C34 C35 1.395(5)
C34 C39 1.514(5)
C35 C36 1.392(5)
C35 H35A 0.9500
C36 C37 1.378(5)
C36 C40 1.512(5)
C37 C38 1.387(5)
C37 H37A 0.9500
C38 C41 1.515(5)
C39 H39A 0.9800
C39 H39B 0.9800
C39 H39C 0.9800
C40 H40A 0.9800
C40 H40B 0.9800
C40 H40C 0.9800
C41 H41A 0.9800
C41 H41B 0.9800
C41 H41C 0.9800
C42 C43 1.403(5)
C42 C47 1.404(5)
C43 C44 1.382(5)
C43 C48 1.513(5)
C44 C45 1.391(5)
C44 H44A 0.9500
C45 C46 1.384(5)
C45 C49 1.502(5)
C46 C47 1.389(5)
C46 H46A 0.9500
C47 C50 1.510(5)
C48 H48A 0.9800
C48 H48B 0.9800
C48 H48C 0.9800
C49 H49A 0.9800
C49 H49B 0.9800
C49 H49C 0.9800
C50 H50A 0.9800
C50 H50B 0.9800
C50 H50C 0.9800
O6 C51 1.285(4)
C51 O7 1.228(4)
C51 C52 1.512(4)
C52 C57 1.397(5)
C52 C53 1.403(5)
C53 C54 1.398(5)
C53 C58 1.491(5)
C54 C55 1.379(5)
C54 H54A 0.9500
C55 C56 1.392(5)
C55 H55A 0.9500
C56 C57 1.396(5)
C56 H56A 0.9500
C57 C67 1.499(5)
C58 C63 1.396(5)
C58 C59 1.406(5)
C59 C60 1.390(5)
C59 C64 1.513(5)
C60 C61 1.380(5)
C60 H60A 0.9500
C61 C62 1.392(5)
C61 C65 1.515(5)
C62 C63 1.390(5)
C62 H62A 0.9500
C63 C66 1.505(5)
C64 H64A 0.9800
C64 H64B 0.9800
C64 H64C 0.9800
C65 H65A 0.9800
C65 H65B 0.9800
C65 H65C 0.9800
C66 H66A 0.9800
C66 H66B 0.9800
C66 H66C 0.9800
C67 C68 1.397(5)
C67 C72 1.398(5)
C68 C69 1.393(5)
C68 C73 1.512(5)
C69 C70 1.391(5)
C69 H69A 0.9500
C70 C71 1.377(5)
C70 C74 1.511(5)
C71 C72 1.398(5)
C71 H71A 0.9500
C72 C75 1.511(5)
C73 H73A 0.9800
C73 H73B 0.9800
C73 H73C 0.9800
C74 H74A 0.9800
C74 H74B 0.9800
C74 H74C 0.9800
C75 H75A 0.9800
C75 H75B 0.9800
C75 H75C 0.9800
C76 C77 1.489(8)
C76 C80 1.503(7)
C76 C81 1.511(7)
C76 H76A 1.0000
C77 C78 1.553(7)
C77 H77A 0.9900
C77 H77B 0.9900
C78 C79 1.488(7)
C78 H78A 0.9900
C78 H78B 0.9900
C79 C80 1.553(7)
C79 H79A 0.9900
C79 H79B 0.9900
C80 H80A 0.9900
C80 H80B 0.9900
C81 H81A 0.9800
C81 H81B 0.9800
C81 H81C 0.9800

loop_
_geom_torsion_atom_site_label_1
_geom_torsion_atom_site_label_2
_geom_torsion_atom_site_label_3
_geom_torsion_atom_site_label_4
_geom_torsion
O2 Fe1 N1 O1 89(8)
O4 Fe1 N1 O1 -30(8)
O6 Fe1 N1 O1 -150(8)
N1 Fe1 O2 C1 -144.6(2)
O4 Fe1 O2 C1 -33.4(3)
O6 Fe1 O2 C1 102.2(2)
Fe1 O2 C1 O3 -12.1(4)
Fe1 O2 C1 C2 166.3(2)
O2 C1 O3 Tl1 -61.8(5)
C2 C1 O3 Tl1 119.9(3)
O7 Tl1 O3 C1 16.3(3)
O5 Tl1 O3 C1 100.7(3)
O3 C1 C2 C3 127.3(4)
O2 C1 C2 C3 -51.1(4)
O3 C1 C2 C7 -51.2(4)
O2 C1 C2 C7 130.4(3)
C7 C2 C3 C4 0.3(5)
C1 C2 C3 C4 -178.2(3)
C7 C2 C3 C8 177.8(3)
C1 C2 C3 C8 -0.6(5)
C2 C3 C4 C5 -1.5(5)
C8 C3 C4 C5 -179.1(3)
C3 C4 C5 C6 1.0(5)
C4 C5 C6 C7 0.7(5)
C5 C6 C7 C2 -1.8(5)
C5 C6 C7 C17 178.8(3)
C3 C2 C7 C6 1.4(5)
C1 C2 C7 C6 179.8(3)
C3 C2 C7 C17 -179.3(3)
C1 C2 C7 C17 -0.9(5)
C4 C3 C8 C9 99.4(4)
C2 C3 C8 C9 -78.2(4)
C4 C3 C8 C13 -79.3(4)
C2 C3 C8 C13 103.1(4)
C13 C8 C9 C10 -0.4(5)
C3 C8 C9 C10 -179.1(3)
C13 C8 C9 C14 -178.9(3)
C3 C8 C9 C14 2.4(5)
C8 C9 C10 C11 0.3(5)
C14 C9 C10 C11 178.8(3)
C9 C10 C11 C12 -0.2(6)
C9 C10 C11 C15 -178.8(4)
C10 C11 C12 C13 0.1(6)
C15 C11 C12 C13 178.8(4)
C11 C12 C13 C8 -0.1(5)
C11 C12 C13 C16 -177.0(4)
C9 C8 C13 C12 0.3(5)
C3 C8 C13 C12 179.0(3)
C9 C8 C13 C16 177.1(3)
C3 C8 C13 C16 -4.2(5)
C6 C7 C17 C18 -73.4(4)
C2 C7 C17 C18 107.3(4)
C6 C7 C17 C22 106.3(4)
C2 C7 C17 C22 -73.1(5)
C22 C17 C18 C19 0.1(6)
C7 C17 C18 C19 179.7(3)
C22 C17 C18 C23 179.0(4)
C7 C17 C18 C23 -1.4(6)
C17 C18 C19 C20 0.5(6)
C23 C18 C19 C20 -178.4(4)
C18 C19 C20 C21 -0.6(6)
C18 C19 C20 C24 178.4(4)
C19 C20 C21 C22 0.2(6)
C24 C20 C21 C22 -178.9(4)
C20 C21 C22 C17 0.4(5)
C20 C21 C22 C25 -179.5(3)
C18 C17 C22 C21 -0.5(5)
C7 C17 C22 C21 179.8(3)
C18 C17 C22 C25 179.4(3)
C7 C17 C22 C25 -0.3(5)
N1 Fe1 O4 C26 -143.8(2)
O2 Fe1 O4 C26 104.5(2)
O6 Fe1 O4 C26 -30.7(3)
Fe1 O4 C26 O5 -9.2(5)
Fe1 O4 C26 C27 170.7(2)
O4 C26 O5 Tl1 -64.2(4)
C27 C26 O5 Tl1 115.9(3)
O7 Tl1 O5 C26 100.3(3)
O3 Tl1 O5 C26 17.7(3)
O5 C26 C27 C32 -50.3(5)
O4 C26 C27 C32 129.8(3)
O5 C26 C27 C28 129.3(3)
O4 C26 C27 C28 -50.6(4)
C32 C27 C28 C29 -1.7(5)
C26 C27 C28 C29 178.7(3)
C32 C27 C28 C33 175.4(3)
C26 C27 C28 C33 -4.2(5)
C27 C28 C29 C30 -1.1(6)
C33 C28 C29 C30 -178.3(4)
C28 C29 C30 C31 2.7(6)
C29 C30 C31 C32 -1.4(7)
C30 C31 C32 C27 -1.4(6)
C30 C31 C32 C42 179.0(4)
C28 C27 C32 C31 3.0(5)
C26 C27 C32 C31 -177.4(3)
C28 C27 C32 C42 -177.4(3)
C26 C27 C32 C42 2.2(5)
C29 C28 C33 C34 100.6(4)
C27 C28 C33 C34 -76.5(4)
C29 C28 C33 C38 -79.3(4)
C27 C28 C33 C38 103.6(4)
C38 C33 C34 C35 -0.7(5)
C28 C33 C34 C35 179.4(3)
C38 C33 C34 C39 179.6(3)
C28 C33 C34 C39 -0.3(5)
C33 C34 C35 C36 -0.5(5)
C39 C34 C35 C36 179.2(3)
C34 C35 C36 C37 1.0(5)
C34 C35 C36 C40 -178.6(4)
C35 C36 C37 C38 -0.3(6)
C40 C36 C37 C38 179.4(4)
C36 C37 C38 C33 -0.9(5)
C36 C37 C38 C41 -177.8(4)
C34 C33 C38 C37 1.4(5)
C28 C33 C38 C37 -178.7(3)
C34 C33 C38 C41 178.2(3)
C28 C33 C38 C41 -1.8(5)
C31 C32 C42 C43 -83.1(4)
C27 C32 C42 C43 97.2(4)
C31 C32 C42 C47 95.0(4)
C27 C32 C42 C47 -84.6(4)
C47 C42 C43 C44 -2.4(5)
C32 C42 C43 C44 175.8(3)
C47 C42 C43 C48 178.5(3)
C32 C42 C43 C48 -3.3(5)
C42 C43 C44 C45 2.3(5)
C48 C43 C44 C45 -178.6(3)
C43 C44 C45 C46 -0.8(6)
C43 C44 C45 C49 179.5(4)
C44 C45 C46 C47 -0.4(6)
C49 C45 C46 C47 179.2(4)
C45 C46 C47 C42 0.2(6)
C45 C46 C47 C50 -177.5(4)
C43 C42 C47 C46 1.2(5)
C32 C42 C47 C46 -177.0(3)
C43 C42 C47 C50 178.9(3)
C32 C42 C47 C50 0.7(5)
N1 Fe1 O6 C51 -143.8(2)
O2 Fe1 O6 C51 -31.1(3)
O4 Fe1 O6 C51 103.9(2)
Fe1 O6 C51 O7 -11.6(5)
Fe1 O6 C51 C52 168.1(2)
O6 C51 O7 Tl1 -62.1(4)
C52 C51 O7 Tl1 118.2(3)
O3 Tl1 O7 C51 99.7(3)
O5 Tl1 O7 C51 17.4(3)
O7 C51 C52 C57 -54.0(5)
O6 C51 C52 C57 126.3(4)
O7 C51 C52 C53 125.6(4)
O6 C51 C52 C53 -54.1(4)
C57 C52 C53 C54 -1.3(6)
C51 C52 C53 C54 179.2(4)
C57 C52 C53 C58 174.8(3)
C51 C52 C53 C58 -4.8(5)
C52 C53 C54 C55 -0.9(7)
C58 C53 C54 C55 -176.9(4)
C53 C54 C55 C56 1.3(8)
C54 C55 C56 C57 0.3(8)
C55 C56 C57 C52 -2.4(7)
C55 C56 C57 C67 176.5(4)
C53 C52 C57 C56 2.9(6)
C51 C52 C57 C56 -177.6(4)
C53 C52 C57 C67 -176.0(4)
C51 C52 C57 C67 3.5(6)
C54 C53 C58 C63 -85.4(5)
C52 C53 C58 C63 98.6(4)
C54 C53 C58 C59 95.8(4)
C52 C53 C58 C59 -80.1(4)
C63 C58 C59 C60 0.3(5)
C53 C58 C59 C60 179.0(3)
C63 C58 C59 C64 180.0(3)
C53 C58 C59 C64 -1.3(5)
C58 C59 C60 C61 -0.2(5)
C64 C59 C60 C61 -179.9(3)
C59 C60 C61 C62 -0.1(6)
C59 C60 C61 C65 -178.8(4)
C60 C61 C62 C63 0.4(5)
C65 C61 C62 C63 179.1(4)
C61 C62 C63 C58 -0.4(5)
C61 C62 C63 C66 -177.4(3)
C59 C58 C63 C62 0.0(5)
C53 C58 C63 C62 -178.7(3)
C59 C58 C63 C66 176.9(3)
C53 C58 C63 C66 -1.8(5)
C56 C57 C67 C68 -81.8(5)
C52 C57 C67 C68 97.0(4)
C56 C57 C67 C72 96.2(5)
C52 C57 C67 C72 -85.0(5)
C72 C67 C68 C69 -3.3(5)
C57 C67 C68 C69 174.7(3)
C72 C67 C68 C73 174.9(3)
C57 C67 C68 C73 -7.1(5)
C67 C68 C69 C70 2.4(5)
C73 C68 C69 C70 -175.8(3)
C68 C69 C70 C71 -0.2(5)
C68 C69 C70 C74 180.0(3)
C69 C70 C71 C72 -1.2(5)
C74 C70 C71 C72 178.7(3)
C70 C71 C72 C67 0.2(5)
C70 C71 C72 C75 -179.7(4)
C68 C67 C72 C71 2.0(5)
C57 C67 C72 C71 -176.0(3)
C68 C67 C72 C75 -178.1(3)
C57 C67 C72 C75 3.9(5)
C80 C76 C77 C78 34.5(6)
C81 C76 C77 C78 161.4(5)
C76 C77 C78 C79 -16.3(6)
C77 C78 C79 C80 -8.2(6)
C77 C76 C80 C79 -39.2(5)
C81 C76 C80 C79 -166.8(6)
C78 C79 C80 C76 29.7(6)
